data_4509654
loop_
_publ_author_name
'Soegiarto, Airon C.'
'Ward, Michael D.'

_publ_section_title
;
 Directed Organization of Dye Aggregates in Hydrogen-Bonded Host
 Frameworks
;
_journal_issue 8
_journal_name_full 'Crystal Growth &amp; Design'
_journal_page_first 3803
_journal_paper_doi 10.1021/cg900578u
_journal_volume 9
_journal_year 2009
_chemical_formula_sum 'C29 H33 N7 O10 S2'
_chemical_formula_weight 703.74
_chemical_name_systematic
;

 ?

;
_space_group_IT_number 2
_symmetry_cell_setting triclinic
_symmetry_space_group_name_Hall '-P 1'
_symmetry_space_group_name_H-M 'P -1'
_atom_sites_solution_hydrogens geom
_atom_sites_solution_primary direct
_atom_sites_solution_secondary difmap
_audit_creation_method SHELXL-97
_cell_angle_alpha 65.485(3)
_cell_angle_beta 76.713(3)
_cell_angle_gamma 86.331(3)
_cell_formula_units_Z 2
_cell_length_a 7.6405(5)
_cell_length_b 14.0326(9)
_cell_length_c 16.1930(10)
_cell_measurement_reflns_used 9073
_cell_measurement_temperature 100(2)
_cell_measurement_theta_max 30.65
_cell_measurement_theta_min 2.54
_cell_volume 1536.39(18)
_computing_cell_refinement 'Bruker SMART'
_computing_data_collection 'Bruker SMART'
_computing_data_reduction 'Bruker SAINT'
_computing_molecular_graphics 'Bruker SHELXTL'
_computing_publication_material 'Bruker SHELXTL'
_computing_structure_refinement 'SHELXL-97 (Sheldrick, 1997)'
_computing_structure_solution 'SHELXS-97 (Sheldrick, 1990)'
_diffrn_ambient_temperature 100(2)
_diffrn_measured_fraction_theta_full 0.983
_diffrn_measured_fraction_theta_max 0.983
_diffrn_measurement_device_type 'CCD area detector'
_diffrn_measurement_method 'phi and omega scans'
_diffrn_radiation_monochromator graphite
_diffrn_radiation_source 'fine-focus sealed tube'
_diffrn_radiation_type MoK\a
_diffrn_radiation_wavelength 0.71073
_diffrn_reflns_av_R_equivalents 0.0254
_diffrn_reflns_av_sigmaI/netI 0.0168
_diffrn_reflns_limit_h_max 10
_diffrn_reflns_limit_h_min -10
_diffrn_reflns_limit_k_max 20
_diffrn_reflns_limit_k_min -20
_diffrn_reflns_limit_l_max 22
_diffrn_reflns_limit_l_min -23
_diffrn_reflns_number 51013
_diffrn_reflns_theta_full 30.72
_diffrn_reflns_theta_max 30.72
_diffrn_reflns_theta_min 1.42
_exptl_absorpt_coefficient_mu 0.245
_exptl_absorpt_correction_T_max 0.950000
_exptl_absorpt_correction_T_min 0.828754
_exptl_absorpt_correction_type multi-scan
_exptl_absorpt_process_details sadabs
_exptl_crystal_colour red
_exptl_crystal_density_diffrn 1.521
_exptl_crystal_density_method 'not measured'
_exptl_crystal_description block
_exptl_crystal_F_000 736
_exptl_crystal_size_max 0.50
_exptl_crystal_size_mid 0.30
_exptl_crystal_size_min 0.20
_refine_diff_density_max 0.487
_refine_diff_density_min -0.598
_refine_diff_density_rms 0.065
_refine_ls_extinction_method none
_refine_ls_goodness_of_fit_ref 1.031
_refine_ls_hydrogen_treatment constr
_refine_ls_matrix_type full
_refine_ls_number_parameters 436
_refine_ls_number_reflns 9388
_refine_ls_number_restraints 0
_refine_ls_restrained_S_all 1.031
_refine_ls_R_factor_all 0.0376
_refine_ls_R_factor_gt 0.0344
_refine_ls_shift/su_max 0.001
_refine_ls_shift/su_mean 0.000
_refine_ls_structure_factor_coef Fsqd
_refine_ls_weighting_details 'calc w=1/[\s^2^(Fo^2^)+(0.0566P)^2^+0.8079P] where P=(Fo^2^+2Fc^2^)/3'
_refine_ls_weighting_scheme calc
_refine_ls_wR_factor_gt 0.0991
_refine_ls_wR_factor_ref 0.1024
_reflns_number_gt 8591
_reflns_number_total 9388
_reflns_threshold_expression >2sigma(I)
_cod_data_source_file cg900578usup8.cif
_cod_data_source_block Ward_Soegiarto_compound_5
_cod_depositor_comments
;
The following automatic conversions were performed:

'_symmetry_cell_setting' value 'Triclinic' changed to 'triclinic'
according to /home/saulius/struct/CIF-dictionaries/cif_core.dic
dictionary named 'cif_core.dic' version 2.4.2 from 2011-04-26.

Automatic conversion script
Id: cif_fix_values 1891 2012-01-12 08:04:46Z andrius 
;
_cod_original_cell_volume 1536.39(17)
_cod_original_sg_symbol_H-M P-1
_cod_database_code 4509654

loop_
_symmetry_equiv_pos_as_xyz
'x, y, z'
'-x, -y, -z'

loop_
_atom_site_label
_atom_site_type_symbol
_atom_site_fract_x
_atom_site_fract_y
_atom_site_fract_z
_atom_site_U_iso_or_equiv
_atom_site_adp_type
_atom_site_occupancy
_atom_site_symmetry_multiplicity
_atom_site_calc_flag
_atom_site_refinement_flags
C1 C 0.66433(15) 0.37882(8) 0.48124(8) 0.01635(19) Uani 1 1 d .
C2 C 0.82579(15) 0.05877(9) 0.39433(8) 0.0179(2) Uani 1 1 d .
C3 C 0.64012(14) 0.71506(8) 0.76224(7) 0.01463(18) Uani 1 1 d .
C4 C 0.71380(14) 0.75442(8) 0.81382(8) 0.01650(19) Uani 1 1 d .
H4 H 0.7774 0.8203 0.7839 0.020 Uiso 1 1 calc R
C5 C 0.69349(14) 0.69677(8) 0.90881(8) 0.01592(19) Uani 1 1 d .
H5 H 0.7434 0.7232 0.9440 0.019 Uiso 1 1 calc R
C6 C 0.59961(14) 0.59966(8) 0.95318(7) 0.01388(18) Uani 1 1 d .
C7 C 0.52174(14) 0.56189(8) 0.90112(7) 0.01379(18) Uani 1 1 d .
C8 C 0.54273(14) 0.62025(8) 0.80530(7) 0.01484(18) Uani 1 1 d .
H8 H 0.4907 0.5952 0.7698 0.018 Uiso 1 1 calc R
C9 C 0.41770(14) 0.46137(8) 0.94603(7) 0.01463(18) Uani 1 1 d .
C10 C 0.91731(14) 0.81071(8) 0.25038(7) 0.01453(18) Uani 1 1 d .
C11 C 0.83549(15) 0.75459(8) 0.21438(8) 0.01710(19) Uani 1 1 d .
H11 H 0.7788 0.6879 0.2543 0.021 Uiso 1 1 calc R
C12 C 0.83787(15) 0.79714(8) 0.12008(8) 0.01664(19) Uani 1 1 d .
H12 H 0.7843 0.7590 0.0951 0.020 Uiso 1 1 calc R
C13 C 0.91903(14) 0.89628(8) 0.06141(7) 0.01383(18) Uani 1 1 d .
C14 C 0.99863(13) 0.95273(8) 0.09830(7) 0.01355(17) Uani 1 1 d .
C15 C 0.99878(14) 0.90893(8) 0.19315(7) 0.01494(18) Uani 1 1 d .
H15 H 1.0543 0.9461 0.2183 0.018 Uiso 1 1 calc R
C16 C 0.91853(14) 0.94143(8) -0.03864(7) 0.01412(18) Uani 1 1 d .
C17 C 0.64823(16) 0.36884(9) 0.74406(8) 0.0201(2) Uani 1 1 d .
C18 C 0.78000(16) 0.44437(9) 0.73355(8) 0.0205(2) Uani 1 1 d .
H18 H 0.8178 0.5012 0.6746 0.025 Uiso 1 1 calc R
C19 C 0.85220(15) 0.43701(9) 0.80529(8) 0.0185(2) Uani 1 1 d .
C20 C 0.98634(17) 0.51831(10) 0.79236(9) 0.0249(2) Uani 1 1 d .
H20A H 1.0064 0.5722 0.7284 0.037 Uiso 1 1 calc R
H20B H 1.1002 0.4852 0.8043 0.037 Uiso 1 1 calc R
H20C H 0.9401 0.5506 0.8360 0.037 Uiso 1 1 calc R
C21 C 0.79559(15) 0.34985(9) 0.89442(8) 0.01711(19) Uani 1 1 d .
C22 C 0.67929(15) 0.27267(9) 0.90136(8) 0.01706(19) Uani 1 1 d .
C23 C 0.62253(15) 0.18390(9) 0.98277(8) 0.0179(2) Uani 1 1 d .
H23 H 0.5469 0.1320 0.9840 0.022 Uiso 1 1 calc R
C24 C 0.67782(14) 0.17152(9) 1.06322(8) 0.01704(19) Uani 1 1 d .
C25 C 0.79151(15) 0.25051(9) 1.05998(8) 0.0178(2) Uani 1 1 d .
C26 C 0.84911(15) 0.33570(9) 0.97656(8) 0.0185(2) Uani 1 1 d .
H26 H 0.9279 0.3869 0.9742 0.022 Uiso 1 1 calc R
C27 C 0.84326(16) 0.23948(10) 1.14755(8) 0.0217(2) Uani 1 1 d .
H27A H 0.9131 0.3021 1.1351 0.033 Uiso 1 1 calc R
H27B H 0.9161 0.1776 1.1687 0.033 Uiso 1 1 calc R
H27C H 0.7343 0.2316 1.1960 0.033 Uiso 1 1 calc R
C28 C 0.50350(16) 0.00340(9) 1.15470(8) 0.0208(2) Uani 1 1 d .
H28A H 0.5637 -0.0327 1.1153 0.025 Uiso 1 1 calc R
H28B H 0.3936 0.0348 1.1332 0.025 Uiso 1 1 calc R
C29 C 0.45204(17) -0.07539(10) 1.25537(9) 0.0240(2) Uani 1 1 d .
H29A H 0.5612 -0.1037 1.2776 0.036 Uiso 1 1 calc R
H29B H 0.3779 -0.1326 1.2600 0.036 Uiso 1 1 calc R
H29C H 0.3838 -0.0408 1.2936 0.036 Uiso 1 1 calc R
N1 N 0.80613(14) 0.43611(8) 0.47078(8) 0.02162(19) Uani 1 1 d .
H1A H 0.8971 0.4056 0.4955 0.026 Uiso 1 1 calc R
H1B H 0.8091 0.5045 0.4391 0.026 Uiso 1 1 calc R
N2 N 0.52666(15) 0.42237(8) 0.44295(8) 0.0258(2) Uani 1 1 d .
H2A H 0.5283 0.4905 0.4099 0.031 Uiso 1 1 calc R
H2B H 0.4339 0.3831 0.4507 0.031 Uiso 1 1 calc R
N3 N 0.65987(13) 0.27546(7) 0.52902(7) 0.01860(18) Uani 1 1 d .
H3A H 0.7509 0.2450 0.5537 0.022 Uiso 1 1 calc R
H3B H 0.5659 0.2375 0.5360 0.022 Uiso 1 1 calc R
N4 N 0.81049(14) 0.15155(8) 0.39793(8) 0.0232(2) Uani 1 1 d .
H4A H 0.9042 0.1823 0.4010 0.028 Uiso 1 1 calc R
H4B H 0.7066 0.1825 0.3973 0.028 Uiso 1 1 calc R
N5 N 0.68537(14) 0.01318(8) 0.38683(8) 0.0221(2) Uani 1 1 d .
H5A H 0.5823 0.0449 0.3843 0.027 Uiso 1 1 calc R
H5B H 0.6960 -0.0485 0.3845 0.027 Uiso 1 1 calc R
N6 N 0.98204(14) 0.01176(8) 0.39533(8) 0.02114(19) Uani 1 1 d .
H6A H 1.0760 0.0423 0.3984 0.025 Uiso 1 1 calc R
H6B H 0.9917 -0.0499 0.3929 0.025 Uiso 1 1 calc R
N7 N 0.62322(14) 0.08547(8) 1.14479(7) 0.01995(19) Uani 1 1 d .
H7 H 0.6625 0.0795 1.1936 0.024 Uiso 1 1 calc R
O1 O 0.67184(12) 0.89556(6) 0.62116(6) 0.02062(16) Uani 1 1 d .
O2 O 0.53590(11) 0.74927(7) 0.61205(6) 0.01962(16) Uani 1 1 d .
O3 O 0.85809(11) 0.75496(7) 0.60414(6) 0.02170(17) Uani 1 1 d .
O4 O 1.04767(11) 0.81460(6) 0.38226(6) 0.01652(15) Uani 1 1 d .
O5 O 0.91593(12) 0.64925(6) 0.40728(6) 0.02164(17) Uani 1 1 d .
O6 O 0.72449(11) 0.79488(7) 0.40772(6) 0.01848(16) Uani 1 1 d .
O7 O 0.61121(12) 0.28132(7) 0.82701(6) 0.01981(16) Uani 1 1 d .
O8 O 0.56630(14) 0.37407(7) 0.68597(6) 0.02622(19) Uani 1 1 d .
O9 O 0.34587(14) 0.43004(8) 0.90065(7) 0.0293(2) Uani 1 1 d .
O10 O 0.85201(13) 0.89195(7) -0.07183(6) 0.02371(18) Uani 1 1 d .
S1 S 0.67988(3) 0.78409(2) 0.639372(18) 0.01543(6) Uani 1 1 d .
S2 S 0.89990(3) 0.762365(19) 0.372069(17) 0.01391(6) Uani 1 1 d .

loop_
_atom_site_aniso_label
_atom_site_aniso_U_11
_atom_site_aniso_U_22
_atom_site_aniso_U_33
_atom_site_aniso_U_23
_atom_site_aniso_U_13
_atom_site_aniso_U_12
C1 0.0190(5) 0.0152(4) 0.0161(5) -0.0070(4) -0.0050(4) 0.0003(4)
C2 0.0186(5) 0.0196(5) 0.0166(5) -0.0077(4) -0.0049(4) -0.0008(4)
C3 0.0134(4) 0.0162(4) 0.0140(4) -0.0058(4) -0.0032(3) -0.0002(3)
C4 0.0168(5) 0.0166(4) 0.0164(5) -0.0067(4) -0.0033(4) -0.0030(4)
C5 0.0165(4) 0.0163(4) 0.0164(5) -0.0078(4) -0.0034(4) -0.0026(3)
C6 0.0130(4) 0.0151(4) 0.0146(4) -0.0070(4) -0.0030(3) -0.0009(3)
C7 0.0132(4) 0.0144(4) 0.0147(4) -0.0067(4) -0.0032(3) -0.0007(3)
C8 0.0143(4) 0.0166(4) 0.0148(4) -0.0072(4) -0.0039(3) -0.0005(3)
C9 0.0139(4) 0.0153(4) 0.0153(4) -0.0066(4) -0.0033(3) -0.0010(3)
C10 0.0139(4) 0.0153(4) 0.0139(4) -0.0055(4) -0.0031(3) 0.0001(3)
C11 0.0191(5) 0.0150(4) 0.0160(5) -0.0049(4) -0.0035(4) -0.0031(4)
C12 0.0186(5) 0.0156(4) 0.0159(5) -0.0060(4) -0.0040(4) -0.0032(4)
C13 0.0136(4) 0.0143(4) 0.0138(4) -0.0057(3) -0.0034(3) -0.0007(3)
C14 0.0128(4) 0.0133(4) 0.0147(4) -0.0054(3) -0.0036(3) -0.0005(3)
C15 0.0152(4) 0.0154(4) 0.0147(4) -0.0061(4) -0.0040(3) -0.0011(3)
C16 0.0130(4) 0.0144(4) 0.0147(4) -0.0053(3) -0.0041(3) -0.0001(3)
C17 0.0233(5) 0.0187(5) 0.0173(5) -0.0064(4) -0.0053(4) 0.0028(4)
C18 0.0212(5) 0.0189(5) 0.0186(5) -0.0055(4) -0.0034(4) 0.0006(4)
C19 0.0158(5) 0.0181(5) 0.0204(5) -0.0077(4) -0.0025(4) 0.0015(4)
C20 0.0216(5) 0.0228(5) 0.0269(6) -0.0065(5) -0.0050(4) -0.0038(4)
C21 0.0154(5) 0.0177(5) 0.0187(5) -0.0080(4) -0.0041(4) 0.0018(4)
C22 0.0170(5) 0.0185(5) 0.0169(5) -0.0077(4) -0.0058(4) 0.0025(4)
C23 0.0181(5) 0.0179(5) 0.0186(5) -0.0072(4) -0.0062(4) 0.0010(4)
C24 0.0146(4) 0.0189(5) 0.0178(5) -0.0074(4) -0.0048(4) 0.0029(4)
C25 0.0144(4) 0.0217(5) 0.0195(5) -0.0102(4) -0.0055(4) 0.0026(4)
C26 0.0152(5) 0.0206(5) 0.0218(5) -0.0103(4) -0.0052(4) 0.0011(4)
C27 0.0190(5) 0.0283(6) 0.0206(5) -0.0116(4) -0.0069(4) 0.0012(4)
C28 0.0192(5) 0.0213(5) 0.0192(5) -0.0043(4) -0.0067(4) -0.0011(4)
C29 0.0216(5) 0.0240(5) 0.0209(5) -0.0031(4) -0.0056(4) -0.0021(4)
N1 0.0208(5) 0.0155(4) 0.0260(5) -0.0045(4) -0.0072(4) -0.0033(3)
N2 0.0286(5) 0.0164(4) 0.0362(6) -0.0086(4) -0.0196(5) 0.0040(4)
N3 0.0181(4) 0.0139(4) 0.0235(5) -0.0049(3) -0.0092(3) -0.0009(3)
N4 0.0201(5) 0.0220(5) 0.0333(6) -0.0155(4) -0.0095(4) 0.0023(4)
N5 0.0191(5) 0.0215(4) 0.0296(5) -0.0121(4) -0.0094(4) -0.0002(4)
N6 0.0181(4) 0.0200(4) 0.0299(5) -0.0134(4) -0.0080(4) 0.0012(3)
N7 0.0207(4) 0.0206(4) 0.0173(4) -0.0049(4) -0.0071(3) -0.0008(3)
O1 0.0218(4) 0.0171(4) 0.0210(4) -0.0040(3) -0.0078(3) -0.0019(3)
O2 0.0178(4) 0.0252(4) 0.0174(4) -0.0083(3) -0.0064(3) -0.0034(3)
O3 0.0156(4) 0.0305(4) 0.0181(4) -0.0103(3) -0.0012(3) -0.0004(3)
O4 0.0155(3) 0.0170(3) 0.0171(4) -0.0056(3) -0.0056(3) -0.0016(3)
O5 0.0279(4) 0.0132(3) 0.0220(4) -0.0030(3) -0.0096(3) -0.0011(3)
O6 0.0145(3) 0.0240(4) 0.0156(4) -0.0073(3) -0.0020(3) -0.0012(3)
O7 0.0240(4) 0.0189(4) 0.0168(4) -0.0057(3) -0.0080(3) -0.0006(3)
O8 0.0337(5) 0.0245(4) 0.0206(4) -0.0062(3) -0.0120(4) 0.0000(4)
O9 0.0338(5) 0.0297(5) 0.0266(5) -0.0108(4) -0.0105(4) -0.0063(4)
O10 0.0273(4) 0.0216(4) 0.0244(4) -0.0093(3) -0.0091(3) -0.0026(3)
S1 0.01384(12) 0.01836(12) 0.01321(12) -0.00498(9) -0.00358(8) -0.00209(9)
S2 0.01410(11) 0.01315(11) 0.01300(11) -0.00330(9) -0.00380(8) -0.00134(8)

loop_
_atom_type_symbol
_atom_type_description
_atom_type_scat_dispersion_real
_atom_type_scat_dispersion_imag
_atom_type_scat_source
C C 0.0033 0.0016 'International Tables Vol C Tables 4.2.6.8 and 6.1.1.4'
H H 0.0000 0.0000 'International Tables Vol C Tables 4.2.6.8 and 6.1.1.4'
N N 0.0061 0.0033 'International Tables Vol C Tables 4.2.6.8 and 6.1.1.4'
O O 0.0106 0.0060 'International Tables Vol C Tables 4.2.6.8 and 6.1.1.4'
S S 0.1246 0.1234 'International Tables Vol C Tables 4.2.6.8 and 6.1.1.4'

loop_
_geom_angle_atom_site_label_1
_geom_angle_atom_site_label_2
_geom_angle_atom_site_label_3
_geom_angle
_geom_angle_site_symmetry_1
_geom_angle_site_symmetry_3
N1 C1 N3 120.00(10) . .
N1 C1 N2 121.35(10) . .
N3 C1 N2 118.64(10) . .
N4 C2 N6 120.25(10) . .
N4 C2 N5 120.24(11) . .
N6 C2 N5 119.48(10) . .
C8 C3 C4 120.96(10) . .
C8 C3 S1 119.31(8) . .
C4 C3 S1 119.67(8) . .
C5 C4 C3 119.60(10) . .
C5 C4 H4 120.2 . .
C3 C4 H4 120.2 . .
C4 C5 C6 120.31(10) . .
C4 C5 H5 119.8 . .
C6 C5 H5 119.8 . .
C5 C6 C7 119.71(10) . .
C5 C6 C9 119.50(9) . 2_667
C7 C6 C9 120.79(9) . 2_667
C8 C7 C6 119.76(9) . .
C8 C7 C9 119.08(9) . .
C6 C7 C9 121.16(9) . .
C3 C8 C7 119.62(9) . .
C3 C8 H8 120.2 . .
C7 C8 H8 120.2 . .
O9 C9 C6 121.06(10) . 2_667
O9 C9 C7 120.90(10) . .
C6 C9 C7 118.04(9) 2_667 .
C15 C10 C11 120.97(10) . .
C15 C10 S2 118.75(8) . .
C11 C10 S2 120.02(8) . .
C12 C11 C10 119.48(10) . .
C12 C11 H11 120.3 . .
C10 C11 H11 120.3 . .
C11 C12 C13 120.28(10) . .
C11 C12 H12 119.9 . .
C13 C12 H12 119.9 . .
C12 C13 C14 119.90(10) . .
C12 C13 C16 119.80(9) . .
C14 C13 C16 120.29(9) . .
C15 C14 C13 119.74(9) . .
C15 C14 C16 119.07(9) . 2_775
C13 C14 C16 121.19(9) . 2_775
C10 C15 C14 119.62(9) . .
C10 C15 H15 120.2 . .
C14 C15 H15 120.2 . .
O10 C16 C13 120.77(10) . .
O10 C16 C14 120.72(10) . 2_775
C13 C16 C14 118.51(9) . 2_775
O8 C17 O7 116.16(11) . .
O8 C17 C18 126.36(11) . .
O7 C17 C18 117.47(10) . .
C19 C18 C17 122.20(11) . .
C19 C18 H18 118.9 . .
C17 C18 H18 118.9 . .
C18 C19 C21 118.61(10) . .
C18 C19 C20 120.76(11) . .
C21 C19 C20 120.63(10) . .
C19 C20 H20A 109.5 . .
C19 C20 H20B 109.5 . .
H20A C20 H20B 109.5 . .
C19 C20 H20C 109.5 . .
H20A C20 H20C 109.5 . .
H20B C20 H20C 109.5 . .
C22 C21 C26 116.61(10) . .
C22 C21 C19 118.42(10) . .
C26 C21 C19 124.98(10) . .
O7 C22 C23 115.59(10) . .
O7 C22 C21 121.48(10) . .
C23 C22 C21 122.92(10) . .
C22 C23 C24 119.35(10) . .
C22 C23 H23 120.3 . .
C24 C23 H23 120.3 . .
N7 C24 C23 120.88(10) . .
N7 C24 C25 119.64(10) . .
C23 C24 C25 119.48(10) . .
C26 C25 C24 118.96(10) . .
C26 C25 C27 121.73(10) . .
C24 C25 C27 119.31(10) . .
C25 C26 C21 122.60(10) . .
C25 C26 H26 118.7 . .
C21 C26 H26 118.7 . .
C25 C27 H27A 109.5 . .
C25 C27 H27B 109.5 . .
H27A C27 H27B 109.5 . .
C25 C27 H27C 109.5 . .
H27A C27 H27C 109.5 . .
H27B C27 H27C 109.5 . .
N7 C28 C29 110.73(10) . .
N7 C28 H28A 109.5 . .
C29 C28 H28A 109.5 . .
N7 C28 H28B 109.5 . .
C29 C28 H28B 109.5 . .
H28A C28 H28B 108.1 . .
C28 C29 H29A 109.5 . .
C28 C29 H29B 109.5 . .
H29A C29 H29B 109.5 . .
C28 C29 H29C 109.5 . .
H29A C29 H29C 109.5 . .
H29B C29 H29C 109.5 . .
C1 N1 H1A 120.0 . .
C1 N1 H1B 120.0 . .
H1A N1 H1B 120.0 . .
C1 N2 H2A 120.0 . .
C1 N2 H2B 120.0 . .
H2A N2 H2B 120.0 . .
C1 N3 H3A 120.0 . .
C1 N3 H3B 120.0 . .
H3A N3 H3B 120.0 . .
C2 N4 H4A 120.0 . .
C2 N4 H4B 120.0 . .
H4A N4 H4B 120.0 . .
C2 N5 H5A 120.0 . .
C2 N5 H5B 120.0 . .
H5A N5 H5B 120.0 . .
C2 N6 H6A 120.0 . .
C2 N6 H6B 120.0 . .
H6A N6 H6B 120.0 . .
C24 N7 C28 123.09(10) . .
C24 N7 H7 118.5 . .
C28 N7 H7 118.5 . .
C22 O7 C17 121.23(9) . .
O3 S1 O2 114.09(5) . .
O3 S1 O1 112.67(5) . .
O2 S1 O1 112.63(5) . .
O3 S1 C3 105.17(5) . .
O2 S1 C3 105.57(5) . .
O1 S1 C3 105.77(5) . .
O5 S2 O6 113.68(5) . .
O5 S2 O4 112.80(5) . .
O6 S2 O4 112.32(5) . .
O5 S2 C10 107.42(5) . .
O6 S2 C10 104.50(5) . .
O4 S2 C10 105.27(5) . .

loop_
_geom_bond_atom_site_label_1
_geom_bond_atom_site_label_2
_geom_bond_distance
_geom_bond_site_symmetry_2
C1 N1 1.3278(14) .
C1 N3 1.3291(14) .
C1 N2 1.3294(14) .
C2 N4 1.3238(15) .
C2 N6 1.3266(15) .
C2 N5 1.3369(14) .
C3 C8 1.3886(14) .
C3 C4 1.3993(14) .
C3 S1 1.7748(11) .
C4 C5 1.3850(15) .
C4 H4 0.9500 .
C5 C6 1.4013(14) .
C5 H5 0.9500 .
C6 C7 1.4098(14) .
C6 C9 1.4731(15) 2_667
C7 C8 1.3971(14) .
C7 C9 1.4754(14) .
C8 H8 0.9500 .
C9 O9 1.2324(14) .
C9 C6 1.4730(15) 2_667
C10 C15 1.3895(14) .
C10 C11 1.4008(14) .
C10 S2 1.7728(11) .
C11 C12 1.3858(15) .
C11 H11 0.9500 .
C12 C13 1.4018(14) .
C12 H12 0.9500 .
C13 C14 1.4055(14) .
C13 C16 1.4755(14) .
C14 C15 1.3980(14) .
C14 C16 1.4791(14) 2_775
C15 H15 0.9500 .
C16 O10 1.2287(13) .
C16 C14 1.4791(14) 2_775
C17 O8 1.2204(15) .
C17 O7 1.3761(14) .
C17 C18 1.4402(17) .
C18 C19 1.3609(16) .
C18 H18 0.9500 .
C19 C21 1.4429(16) .
C19 C20 1.4995(16) .
C20 H20A 0.9800 .
C20 H20B 0.9800 .
C20 H20C 0.9800 .
C21 C22 1.3969(15) .
C21 C26 1.4130(15) .
C22 O7 1.3759(13) .
C22 C23 1.3861(15) .
C23 C24 1.4005(15) .
C23 H23 0.9500 .
C24 N7 1.3655(14) .
C24 C25 1.4282(15) .
C25 C26 1.3789(16) .
C25 C27 1.5029(16) .
C26 H26 0.9500 .
C27 H27A 0.9800 .
C27 H27B 0.9800 .
C27 H27C 0.9800 .
C28 N7 1.4501(15) .
C28 C29 1.5166(16) .
C28 H28A 0.9900 .
C28 H28B 0.9900 .
C29 H29A 0.9800 .
C29 H29B 0.9800 .
C29 H29C 0.9800 .
N1 H1A 0.8800 .
N1 H1B 0.8800 .
N2 H2A 0.8800 .
N2 H2B 0.8800 .
N3 H3A 0.8800 .
N3 H3B 0.8800 .
N4 H4A 0.8800 .
N4 H4B 0.8800 .
N5 H5A 0.8800 .
N5 H5B 0.8800 .
N6 H6A 0.8800 .
N6 H6B 0.8800 .
N7 H7 0.8800 .
O1 S1 1.4665(9) .
O2 S1 1.4548(8) .
O3 S1 1.4532(9) .
O4 S2 1.4598(8) .
O5 S2 1.4545(8) .
O6 S2 1.4568(9) .

loop_
_geom_hbond_atom_site_label_D
_geom_hbond_atom_site_label_H
_geom_hbond_atom_site_label_A
_geom_hbond_distance_DH
_geom_hbond_distance_HA
_geom_hbond_distance_DA
_geom_hbond_angle_DHA
_geom_hbond_site_symmetry_A
N6 H6B O4 0.88 1.99 2.8654(13) 172.6 1_545
N6 H6A O1 0.88 2.07 2.9298(13) 165.9 2_766
N5 H5B O6 0.88 2.08 2.9423(14) 168.0 1_545
N5 H5A O1 0.88 2.07 2.9467(14) 173.7 2_666
N4 H4B O2 0.88 2.04 2.9166(14) 175.6 2_666
N4 H4A O3 0.88 2.04 2.9128(14) 172.0 2_766
N3 H3B O2 0.88 2.62 3.1419(13) 119.2 2_666
N3 H3B O6 0.88 2.19 2.9660(13) 146.1 2_666
N3 H3A O4 0.88 2.00 2.8743(12) 173.8 2_766
N2 H2B O2 0.88 2.44 2.9909(14) 121.4 2_666
N2 H2A O8 0.88 2.11 2.9146(14) 152.4 2_666
N1 H1B O5 0.88 2.05 2.8424(13) 149.2 .
N1 H1A O5 0.88 2.24 3.0793(14) 160.5 2_766
